data_2006855
loop_
_publ_author_name
'Hoong-Kun Fun'
'Kandasamy Chinnakali'
'Kandasamy Sivakumar'
'Teng-Wah Sam'
'Siew-Eng How'

_publ_section_title
;
 Substituted Methoxybenzene Derivatives: C~8~H~9~NO~4~, C~9~H~11~NO~5~
 and C~13~H~18~O~4~
;
_journal_issue 12
_journal_name_full 'Acta Crystallographica Section C'
_journal_page_first 1859
_journal_page_last 1862
_journal_paper_doi 10.1107/S010827019700975X
_journal_volume 53
_journal_year 1997
_chemical_formula_sum 'C9 H11 N O5'
_chemical_formula_weight 213.19
_chemical_name_systematic
;
 3,4,5-Trimethoxy-1-nitrobenzene
;
_space_group_IT_number 14
_symmetry_cell_setting monoclinic
_symmetry_space_group_name_Hall '-P 2yn'
_symmetry_space_group_name_H-M 'P 1 21/n 1'
_audit_creation_method SHELXL
_cell_angle_alpha 90.00
_cell_angle_beta 99.030(10)
_cell_angle_gamma 90.00
_cell_formula_units_Z 4
_cell_length_a 7.0250(10)
_cell_length_b 13.890(2)
_cell_length_c 10.3560(10)
_cell_measurement_reflns_used 38
_cell_measurement_temperature 293(2)
_cell_measurement_theta_max 12.50
_cell_measurement_theta_min 5.40
_cell_volume 998.0(2)
_diffrn_ambient_temperature 293(2)
_diffrn_measurement_device 'Siemens P4 diffractometer'
_diffrn_measurement_method '\q/2\q scans'
_diffrn_radiation_monochromator graphite
_diffrn_radiation_source 'fine-focus sealed tube'
_diffrn_radiation_type MoK\a
_diffrn_radiation_wavelength 0.71073
_diffrn_reflns_av_R_equivalents 0.0149
_diffrn_reflns_av_sigmaI/netI 0.0285
_diffrn_reflns_limit_h_max 9
_diffrn_reflns_limit_h_min -1
_diffrn_reflns_limit_k_max 18
_diffrn_reflns_limit_k_min -1
_diffrn_reflns_limit_l_max 13
_diffrn_reflns_limit_l_min -13
_diffrn_reflns_number 3068
_diffrn_reflns_theta_max 27.50
_diffrn_reflns_theta_min 2.47
_diffrn_standards_decay_% <3
_diffrn_standards_interval_count 97
_diffrn_standards_number 3
_exptl_absorpt_coefficient_mu 0.117
_exptl_absorpt_correction_type none
_exptl_crystal_colour Colourless
_exptl_crystal_density_diffrn 1.419
_exptl_crystal_density_meas ?
_exptl_crystal_description Needle
_exptl_crystal_F_000 448
_exptl_crystal_size_max 1.36
_exptl_crystal_size_mid 0.44
_exptl_crystal_size_min 0.32
_refine_diff_density_max 0.24
_refine_diff_density_min -0.16
_refine_ls_extinction_coef 0.043(6)
_refine_ls_extinction_method 'SHELXL93 (Sheldrick, 1993)'
_refine_ls_goodness_of_fit_all 1.013
_refine_ls_goodness_of_fit_obs 1.147
_refine_ls_hydrogen_treatment refall
_refine_ls_matrix_type full
_refine_ls_number_parameters 181
_refine_ls_number_reflns 2290
_refine_ls_number_restraints 0
_refine_ls_restrained_S_all 1.013
_refine_ls_restrained_S_obs 1.147
_refine_ls_R_factor_all 0.0568
_refine_ls_R_factor_obs .0408
_refine_ls_shift/esd_max 0.000
_refine_ls_shift/esd_mean 0.000
_refine_ls_structure_factor_coef Fsqd
_refine_ls_weighting_details 'w = 1/[\s^2^(Fo^2^)+(0.0826P)^2^] where P=(Fo^2^+2Fc^2^)/3'
_refine_ls_weighting_scheme calc
_refine_ls_wR_factor_all 0.1324
_refine_ls_wR_factor_obs .1236
_reflns_number_observed 1606
_reflns_number_total 2290
_reflns_observed_criterion >2sigma(I)
_cod_data_source_file mu1333.cif
_cod_data_source_block II
_cod_depositor_comments
;
The following automatic conversions were performed:
'_symmetry_cell_setting' value 'Monoclinic' changed to 'monoclinic'
according to '/home/saulius/struct/CIF-dictionaries/cif_core.dic'
dictionary named 'cif_core.dic' version 2.4.1 from 2010-06-29.

Automatic conversion script
Id: cif_fix_enum 1527 2010-12-29 10:47:43Z saulius 

The following automatic conversions were performed:

'_symmetry_cell_setting' value 'Monoclinic' changed to 'monoclinic'
according to /home/saulius/struct/CIF-dictionaries/cif_core.dic
dictionary named 'cif_core.dic' version 2.4.1 from
2010-06-29.

'_exptl_absorpt_correction_type' value 'None' changed to
'none' according to
/home/saulius/struct/CIF-dictionaries/cif_core.dic dictionary named
'cif_core.dic' version 2.4.1 from 2010-06-29.

Automatic conversion script
Id: cif_fix_values 1715 2011-07-08 13:25:40Z adriana 

The following automatic conversions were performed:

'_exptl_crystal_density_meas' value 'not measured' was changed to '?'
- the value is perceived as not measured.

Automatic conversion script
Id: cif_fix_values 3008 2015-01-20 13:52:24Z robertas 

The following automatic conversions were performed:

'_refine_ls_weighting_scheme' value 'calc w =
1/[\s^2^(Fo^2^)+(0.0826P)^2^] where P=(Fo^2^+2Fc^2^)/3' was changed
to 'calc'. New tag '_refine_ls_weighting_details' was created. The
value of the new tag was set to 'w = 1/[\s^2^(Fo^2^)+(0.0826P)^2^]
where P=(Fo^2^+2Fc^2^)/3'.

Automatic conversion script
Id: cif_fix_values 3143 2015-03-26 13:38:13Z robertas 
;
_cod_original_sg_symbol_H-M 'P 21/n'
_cod_database_code 2006855

loop_
_symmetry_equiv_pos_as_xyz
'x, y, z'
'-x+1/2, y+1/2, -z+1/2'
'-x, -y, -z'
'x-1/2, -y-1/2, z-1/2'

loop_
_atom_site_aniso_label
_atom_site_aniso_U_11
_atom_site_aniso_U_22
_atom_site_aniso_U_33
_atom_site_aniso_U_12
_atom_site_aniso_U_13
_atom_site_aniso_U_23
O1 .0783(7) .0377(5) .0358(5) -.0060(5) .0061(5) -.0043(4)
O2 .0671(7) .0562(6) .0253(4) .0033(5) .0032(4) .0021(4)
O3 .0891(8) .0362(5) .0389(5) .0003(5) .0107(5) .0050(4)
O4 .1250(11) .0658(7) .0355(5) .0096(7) .0148(6) -.0103(5)
O5 .1444(12) .0652(7) .0359(5) .0172(7) .0211(7) .0131(5)
N .0735(9) .0551(8) .0295(5) .0112(6) .0120(5) .0008(5)
C1 .0504(7) .0484(7) .0276(6) .0074(6) .0087(5) .0010(5)
C2 .0518(8) .0396(7) .0325(6) .0045(6) .0108(5) .0052(5)
C3 .0460(7) .0376(6) .0329(6) .0005(5) .0058(5) -.0017(5)
C4 .0483(7) .0405(7) .0265(6) .0030(5) .0051(5) .0010(5)
C5 .0542(8) .0365(6) .0327(6) .0043(6) .0093(5) .0038(5)
C6 .0581(8) .0391(7) .0319(6) .0043(6) .0066(6) -.0038(5)
C7 .0604(9) .0370(7) .0524(8) -.0012(7) .0095(8) -.0017(6)
C8 .0843(12) .0630(10) .0335(7) .0035(9) .0193(7) -.0010(7)
C9 .112(2) .0375(8) .0530(9) -.0059(9) .0054(11) .0025(7)

loop_
_atom_site_label
_atom_site_fract_x
_atom_site_fract_y
_atom_site_fract_z
_atom_site_U_iso_or_equiv
_atom_site_thermal_displace_type
_atom_site_calc_flag
_atom_site_refinement_flags
_atom_site_occupancy
_atom_site_disorder_group
_atom_site_type_symbol
O1 .2119(2) .47627(6) .87253(8) .0509(3) Uani d . 1 . O
O2 .2155(2) .64515(7) .74945(9) .0500(3) Uani d . 1 . O
O3 .2876(2) .80956(7) .87986(9) .0547(3) Uani d . 1 . O
O4 .3073(2) .71771(9) 1.35032(10) .0752(4) Uani d . 1 . O
O5 .3151(2) .56334(9) 1.34948(10) .0811(4) Uani d . 1 . O
N .3048(2) .64084(9) 1.29341(11) .0523(4) Uani d . 1 . N
C1 .2875(2) .64137(9) 1.15001(12) .0419(3) Uani d . 1 . C
C2 .2603(2) .55438(9) 1.08566(12) .0409(3) Uani d . 1 . C
C3 .2391(2) .55574(9) .94967(12) .0389(3) Uani d . 1 . C
C4 .2447(2) .64317(9) .88342(11) .0385(3) Uani d . 1 . C
C5 .2773(2) .72949(9) .95337(12) .0409(3) Uani d . 1 . C
C6 .2984(2) .72885(9) 1.08930(12) .0430(3) Uani d . 1 . C
C7 .2293(3) .38433(10) .9355(2) .0499(4) Uani d . 1 . C
C8 .3864(3) .63333(14) .6943(2) .0592(4) Uani d . 1 . C
C9 .3354(4) .89772(12) .9471(2) .0682(5) Uani d . 1 . C
H2 .2514(19) .4954(10) 1.1329(13) .044(4) Uiso d . 1 . H
H6 .326(2) .7837(12) 1.1411(14) .053(4) Uiso d . 1 . H
H7A .222(2) .3368(12) .8674(16) .061(5) Uiso d . 1 . H
H7B .349(2) .3785(11) .9880(15) .047(4) Uiso d . 1 . H
H7C .127(2) .3753(10) .9890(16) .050(4) Uiso d . 1 . H
H8A .356(3) .6400(13) .609(2) .076(6) Uiso d . 1 . H
H8B .472(3) .6846(14) .7283(18) .075(6) Uiso d . 1 . H
H8C .430(3) .5687(15) .7139(18) .075(6) Uiso d . 1 . H
H9A .228(3) .9134(15) .994(2) .082(6) Uiso d . 1 . H
H9B .344(3) .9433(14) .879(2) .082(6) Uiso d . 1 . H
H9C .442(3) .8935(16) 1.007(2) .091(7) Uiso d . 1 . H

loop_
_atom_type_symbol
_atom_type_description
_atom_type_scat_dispersion_real
_atom_type_scat_dispersion_imag
_atom_type_scat_source
C C 0.0033 0.0016 'International Tables Vol C Tables 4.2.6.8 and 6.1.1.4'
H H 0.0000 0.0000 'International Tables Vol C Tables 4.2.6.8 and 6.1.1.4'
N N 0.0061 0.0033 'International Tables Vol C Tables 4.2.6.8 and 6.1.1.4'
O O 0.0106 0.0060 'International Tables Vol C Tables 4.2.6.8 and 6.1.1.4'

loop_
_geom_angle_atom_site_label_1
_geom_angle_atom_site_label_2
_geom_angle_atom_site_label_3
_geom_angle
_geom_angle_publ_flag
C3 O1 C7 117.61(10) yes
C4 O2 C8 113.83(12) yes
C5 O3 C9 117.41(11) yes
O4 N O5 123.22(12) yes
O4 N C1 118.47(11) yes
O5 N C1 118.32(11) yes
C6 C1 C2 124.51(11) ?
C6 C1 N 117.65(11) ?
C2 C1 N 117.84(11) ?
C1 C2 C3 117.49(11) ?
O1 C3 C2 124.49(11) ?
O1 C3 C4 115.43(10) ?
C2 C3 C4 120.07(11) ?
O2 C4 C3 120.19(10) ?
O2 C4 C5 119.51(10) ?
C3 C4 C5 120.30(11) ?
O3 C5 C6 124.50(11) ?
O3 C5 C4 115.50(10) ?
C6 C5 C4 120.00(11) ?
C1 C6 C5 117.59(11) ?

loop_
_geom_bond_atom_site_label_1
_geom_bond_atom_site_label_2
_geom_bond_site_symmetry_2
_geom_bond_distance
_geom_bond_publ_flag
O1 C3 . 1.3584(14) yes
O1 C7 . 1.430(2) yes
O2 C4 . 1.3705(14) yes
O2 C8 . 1.418(2) yes
O3 C5 . 1.3560(14) yes
O3 C9 . 1.423(2) yes
O4 N . 1.218(2) yes
O5 N . 1.220(2) yes
N C1 . 1.471(2) yes
C1 C6 . 1.376(2) ?
C1 C2 . 1.379(2) ?
C2 C3 . 1.393(2) ?
C3 C4 . 1.398(2) ?
C4 C5 . 1.401(2) ?
C5 C6 . 1.392(2) ?

loop_
_geom_hbond_atom_site_label_D
_geom_hbond_atom_site_label_H
_geom_hbond_atom_site_label_A
_geom_hbond_site_symmetry_A
_geom_hbond_distance_DH
_geom_hbond_distance_HA
_geom_hbond_distance_DA
_geom_hbond_angle_DHA
C7 H7A O3 2_545 0.96(2) 2.58(2) 3.411(2) 145.0(10)
C8 H8C O5 3_667 0.96(2) 2.71(2) 3.516(3) 141.0(10)
C9 H9A O5 2_557 0.98(2) 2.68(2) 3.398(2) 129.0(10)
C9 H9B O1 2_556 0.96(2) 2.61(2) 3.452(2) 146(2)

loop_
_geom_torsion_atom_site_label_1
_geom_torsion_atom_site_label_2
_geom_torsion_atom_site_label_3
_geom_torsion_atom_site_label_4
_geom_torsion
O4 N C1 C6 7.6(2)
O5 N C1 C6 -172.66(15)
O4 N C1 C2 -172.00(14)
O5 N C1 C2 7.7(2)
C6 C1 C2 C3 -1.2(2)
N C1 C2 C3 178.40(12)
C7 O1 C3 C2 -7.9(2)
C7 O1 C3 C4 172.30(13)
C1 C2 C3 O1 179.85(13)
C1 C2 C3 C4 -0.4(2)
C8 O2 C4 C3 -88.9(2)
C8 O2 C4 C5 92.0(2)
O1 C3 C4 O2 2.7(2)
C2 C3 C4 O2 -177.15(12)
O1 C3 C4 C5 -178.25(12)
C2 C3 C4 C5 2.0(2)
C9 O3 C5 C6 4.2(2)
C9 O3 C5 C4 -175.3(2)
O2 C4 C5 O3 -3.5(2)
C3 C4 C5 O3 177.44(12)
O2 C4 C5 C6 177.05(13)
C3 C4 C5 C6 -2.0(2)
C2 C1 C6 C5 1.1(2)
N C1 C6 C5 -178.50(13)
O3 C5 C6 C1 -178.89(13)
C4 C5 C6 C1 0.6(2)

loop_
_cod_related_entry_id
_cod_related_entry_database
_cod_related_entry_code
1 ChemSpider 208581
